data_4302975
loop_
_publ_author_name
'Xi-Sen Wang'
'Shengqian Ma'
'Daqiang Yuan'
'Ji Woong Yoon'
'Young Kyu Hwang'
'Jong-San Chang'
'Xiaoping Wang'
'Mads Ry J\/orgensen'
'Yu-Sheng Chen'
'Hong-Cai Zhou'

_publ_section_title
;
A Large-Surface-Area Boracite-Network-Topology Porous MOF Constructed from
a Conjugated Ligand Exhibiting a High Hydrogen Uptake Capacity
;
_journal_name_full 'Inorganic Chemistry'
_journal_page_first 7519
_journal_page_last 7521
_journal_paper_doi 10.1021/ic901073w
_journal_volume 48
_journal_year 2009
_chemical_formula_moiety 'Cu3 (C42H9O6)2 (H2O)3'
_chemical_formula_sum 'C42 H24 Cu3 O15'
_chemical_formula_weight 959.26
_chemical_melting_point ?
_chemical_name_common PCN-20
_chemical_name_systematic
; 
 ? 
;
_space_group_IT_number 209
_symmetry_cell_setting cubic
_symmetry_space_group_name_Hall 'F 4 2 3'
_symmetry_space_group_name_H-M 'F 4 3 2'
_atom_sites_solution_hydrogens geom
_atom_sites_solution_primary direct
_atom_sites_solution_secondary difmap
_audit_creation_method SHELXL-97
_cell_angle_alpha 90.00
_cell_angle_beta 90.00
_cell_angle_gamma 90.00
_cell_formula_units_Z 16
_cell_length_a 37.230(9)
_cell_length_b 37.230(9)
_cell_length_c 37.230(9)
_cell_measurement_temperature 20(2)
_cell_volume 51603(2)
_computing_cell_refinement 'Bruker SMART'
_computing_data_collection 'Bruker SMART'
_computing_data_reduction 'Bruker SHELXTL'
_computing_molecular_graphics 'Bruker SHELXTL'
_computing_publication_material 'Bruker SHELXTL'
_computing_structure_refinement 'SHELXL-97 (Sheldrick, 1997)'
_computing_structure_solution 'SHELXS-97 (Sheldrick, 1990)'
_diffrn_ambient_temperature 20(2)
_diffrn_measured_fraction_theta_full 0.993
_diffrn_measured_fraction_theta_max 0.993
_diffrn_measurement_device_type 'CCD area detector'
_diffrn_measurement_method 'phi and omega scans'
_diffrn_radiation_monochromator graphite
_diffrn_radiation_source 'fine-focus sealed tube'
_diffrn_radiation_type synchrotron
_diffrn_radiation_wavelength 0.44280
_diffrn_reflns_av_R_equivalents 0.2161
_diffrn_reflns_av_sigmaI/netI 0.0527
_diffrn_reflns_limit_h_max 31
_diffrn_reflns_limit_h_min -38
_diffrn_reflns_limit_k_max 33
_diffrn_reflns_limit_k_min -38
_diffrn_reflns_limit_l_max 38
_diffrn_reflns_limit_l_min -37
_diffrn_reflns_number 69765
_diffrn_reflns_theta_full 13.24
_diffrn_reflns_theta_max 13.24
_diffrn_reflns_theta_min 0.96
_exptl_absorpt_coefficient_mu 0.133
_exptl_absorpt_correction_type none
_exptl_crystal_colour blue
_exptl_crystal_density_diffrn 0.494
_exptl_crystal_density_meas ?
_exptl_crystal_density_method 'not measured'
_exptl_crystal_description block
_exptl_crystal_F_000 7728
_exptl_crystal_size_max 0.1
_exptl_crystal_size_mid 0.1
_exptl_crystal_size_min 0.1
_refine_diff_density_max 0.278
_refine_diff_density_min -0.222
_refine_diff_density_rms 0.047
_refine_ls_abs_structure_details 'Flack H D (1983), Acta Cryst. A39, 876-881'
_refine_ls_abs_structure_Flack 0.48(7)
_refine_ls_extinction_method none
_refine_ls_goodness_of_fit_ref 1.083
_refine_ls_hydrogen_treatment mixed
_refine_ls_matrix_type full
_refine_ls_number_parameters 90
_refine_ls_number_reflns 1545
_refine_ls_number_restraints 21
_refine_ls_restrained_S_all 1.141
_refine_ls_R_factor_all 0.0816
_refine_ls_R_factor_gt 0.0666
_refine_ls_shift/su_max 4.358
_refine_ls_shift/su_mean 0.048
_refine_ls_structure_factor_coef Fsqd
_refine_ls_weighting_details 'calc w=1/[\s^2^(Fo^2^)+(0.0907P)^2^+44.6036P] where P=(Fo^2^+2Fc^2^)/3'
_refine_ls_weighting_scheme calc
_refine_ls_wR_factor_gt 0.1641
_refine_ls_wR_factor_ref 0.1717
_reflns_number_gt 2131
_reflns_number_total 1545
_reflns_threshold_expression >2sigma(I)
_cod_data_source_file ic901073w_si_002.cif
_cod_data_source_block d:\1578_f~1\f432
_cod_depositor_comments
;
The following automatic conversions were performed:
'_symmetry_cell_setting' value 'Cubic' changed to 'cubic' according to
'/home/saulius/struct/CIF-dictionaries/cif_core.dic' dictionary named
'cif_core.dic' version 2.4.1 from 2010-06-29.

Automatic conversion script
Id: cif_fix_enum 1527 2010-12-29 10:47:43Z saulius 

The following automatic conversions were performed:

'_chemical_melting_point' value 'not measured' was changed to '?' -
the value is undefined or not given.

Automatic conversion script
Id: cif_fix_values 1646 2011-03-28 12:23:43Z adriana 

The following automatic conversions were performed:

'_exptl_crystal_density_meas' value 'none' was changed to '?' - the
value is perceived as not measured.

Automatic conversion script
Id: cif_fix_values 3008 2015-01-20 13:52:24Z robertas 
;
_cod_original_cell_volume 51605(21)
_cod_database_code 4302975

loop_
_symmetry_equiv_pos_as_xyz
'x, y, z'
'-y, x, z'
'-x, -y, z'
'y, -x, z'
'x, -z, y'
'x, -y, -z'
'x, z, -y'
'z, y, -x'
'-x, y, -z'
'-z, y, x'
'z, x, y'
'y, z, x'
'-y, -z, x'
'z, -x, -y'
'-y, z, -x'
'-z, -x, y'
'-z, x, -y'
'y, -z, -x'
'y, x, -z'
'-y, -x, -z'
'-x, z, y'
'-x, -z, -y'
'z, -y, x'
'-z, -y, -x'
'x, y+1/2, z+1/2'
'-y, x+1/2, z+1/2'
'-x, -y+1/2, z+1/2'
'y, -x+1/2, z+1/2'
'x, -z+1/2, y+1/2'
'x, -y+1/2, -z+1/2'
'x, z+1/2, -y+1/2'
'z, y+1/2, -x+1/2'
'-x, y+1/2, -z+1/2'
'-z, y+1/2, x+1/2'
'z, x+1/2, y+1/2'
'y, z+1/2, x+1/2'
'-y, -z+1/2, x+1/2'
'z, -x+1/2, -y+1/2'
'-y, z+1/2, -x+1/2'
'-z, -x+1/2, y+1/2'
'-z, x+1/2, -y+1/2'
'y, -z+1/2, -x+1/2'
'y, x+1/2, -z+1/2'
'-y, -x+1/2, -z+1/2'
'-x, z+1/2, y+1/2'
'-x, -z+1/2, -y+1/2'
'z, -y+1/2, x+1/2'
'-z, -y+1/2, -x+1/2'
'x+1/2, y, z+1/2'
'-y+1/2, x, z+1/2'
'-x+1/2, -y, z+1/2'
'y+1/2, -x, z+1/2'
'x+1/2, -z, y+1/2'
'x+1/2, -y, -z+1/2'
'x+1/2, z, -y+1/2'
'z+1/2, y, -x+1/2'
'-x+1/2, y, -z+1/2'
'-z+1/2, y, x+1/2'
'z+1/2, x, y+1/2'
'y+1/2, z, x+1/2'
'-y+1/2, -z, x+1/2'
'z+1/2, -x, -y+1/2'
'-y+1/2, z, -x+1/2'
'-z+1/2, -x, y+1/2'
'-z+1/2, x, -y+1/2'
'y+1/2, -z, -x+1/2'
'y+1/2, x, -z+1/2'
'-y+1/2, -x, -z+1/2'
'-x+1/2, z, y+1/2'
'-x+1/2, -z, -y+1/2'
'z+1/2, -y, x+1/2'
'-z+1/2, -y, -x+1/2'
'x+1/2, y+1/2, z'
'-y+1/2, x+1/2, z'
'-x+1/2, -y+1/2, z'
'y+1/2, -x+1/2, z'
'x+1/2, -z+1/2, y'
'x+1/2, -y+1/2, -z'
'x+1/2, z+1/2, -y'
'z+1/2, y+1/2, -x'
'-x+1/2, y+1/2, -z'
'-z+1/2, y+1/2, x'
'z+1/2, x+1/2, y'
'y+1/2, z+1/2, x'
'-y+1/2, -z+1/2, x'
'z+1/2, -x+1/2, -y'
'-y+1/2, z+1/2, -x'
'-z+1/2, -x+1/2, y'
'-z+1/2, x+1/2, -y'
'y+1/2, -z+1/2, -x'
'y+1/2, x+1/2, -z'
'-y+1/2, -x+1/2, -z'
'-x+1/2, z+1/2, y'
'-x+1/2, -z+1/2, -y'
'z+1/2, -y+1/2, x'
'-z+1/2, -y+1/2, -x'

loop_
_atom_site_label
_atom_site_type_symbol
_atom_site_fract_x
_atom_site_fract_y
_atom_site_fract_z
_atom_site_U_iso_or_equiv
_atom_site_adp_type
_atom_site_occupancy
_atom_site_symmetry_multiplicity
_atom_site_calc_flag
_atom_site_refinement_flags
_atom_site_disorder_assembly
_atom_site_disorder_group
Cu1 Cu 0.225802(16) 0.225802(16) 0.5000 0.0939(5) Uani 1 2 d SDU . .
O1 O 0.19512(14) 0.24709(13) 0.46388(14) 0.1140(15) Uani 1 1 d DU . .
C1 C 0.18587(17) 0.28780(18) 0.42175(15) 0.0868(17) Uani 1 1 d DU . .
O2 O 0.23486(13) 0.29174(8) 0.45945(11) 0.0805(12) Uani 1 1 d DU . .
C2 C 0.1965(2) 0.31769(15) 0.40203(17) 0.127(3) Uani 1 1 d DU . .
H2 H 0.2176 0.3305 0.4087 0.153 Uiso 1 1 calc R . .
O3 O 0.1840(2) 0.1840(2) 0.5000 2.00(18) Uiso 1 2 d SD . .
H3A H 0.1638 0.1861 0.4845 2.400 Uiso 0.50 1 calc PR . .
H3B H 0.1861 0.1638 0.5155 2.400 Uiso 0.50 1 calc PR . .
C3 C 0.17659(16) 0.32888(15) 0.37270(11) 0.0731(13) Uani 1 1 d U . .
C4 C 0.14475(16) 0.31060(13) 0.36318(15) 0.0785(15) Uani 1 1 d U . .
C5 C 0.13348(15) 0.28076(17) 0.38357(16) 0.105(2) Uani 1 1 d U . .
H5 H 0.1120 0.2684 0.3776 0.126 Uiso 1 1 calc R . .
C6 C 0.15428(16) 0.26960(19) 0.41264(14) 0.106(2) Uani 1 1 d DU . .
H6 H 0.1469 0.2494 0.4264 0.127 Uiso 1 1 calc R . .
C7 C 0.2074(2) 0.2754(2) 0.4524(2) 0.106(2) Uani 1 1 d DU . .

loop_
_atom_site_aniso_label
_atom_site_aniso_U_11
_atom_site_aniso_U_22
_atom_site_aniso_U_33
_atom_site_aniso_U_23
_atom_site_aniso_U_13
_atom_site_aniso_U_12
Cu1 0.1054(6) 0.1054(6) 0.0710(6) 0.0003(6) -0.0003(6) -0.0344(5)
O1 0.113(3) 0.124(4) 0.105(3) -0.005(3) 0.001(3) -0.007(3)
C1 0.100(4) 0.101(4) 0.060(3) -0.048(3) 0.023(3) -0.025(3)
O2 0.137(3) 0.0303(17) 0.074(3) 0.0175(16) 0.033(3) -0.025(2)
C2 0.217(8) 0.060(4) 0.105(5) -0.028(3) -0.032(5) 0.007(4)
C3 0.098(4) 0.076(4) 0.046(2) 0.011(3) -0.024(3) -0.010(3)
C4 0.089(4) 0.072(3) 0.075(4) 0.006(3) 0.014(3) -0.024(3)
C5 0.073(3) 0.134(5) 0.109(4) 0.046(4) -0.031(3) -0.034(3)
C6 0.103(4) 0.157(6) 0.057(3) 0.052(4) -0.002(3) -0.044(4)
C7 0.091(5) 0.109(5) 0.117(6) 0.012(4) 0.015(4) -0.006(4)

loop_
_atom_type_symbol
_atom_type_description
_atom_type_scat_dispersion_real
_atom_type_scat_dispersion_imag
_atom_type_scat_source
C C 0.0015 0.0009 'International Tables Vol C Tables 4.2.6.8 and 6.1.1.4'
H H 0.0000 0.0000 'International Tables Vol C Tables 4.2.6.8 and 6.1.1.4'
O O 0.0056 0.0036 'International Tables Vol C Tables 4.2.6.8 and 6.1.1.4'
Cu Cu 0.3240 0.8257 'International Tables Vol C Tables 4.2.6.8 and 6.1.1.4'

loop_
_geom_angle_atom_site_label_1
_geom_angle_atom_site_label_2
_geom_angle_atom_site_label_3
_geom_angle
_geom_angle_site_symmetry_1
_geom_angle_site_symmetry_3
_geom_angle_publ_flag
O1 Cu1 O1 165.3(3) . 19_556 ?
O1 Cu1 O3 82.66(16) . . ?
O1 Cu1 O3 82.66(16) 19_556 . ?
O1 Cu1 O2 91.66(16) . 92_556 ?
O1 Cu1 O2 92.15(16) 19_556 92_556 ?
O3 Cu1 O2 105.10(9) . 92_556 ?
O1 Cu1 O2 92.15(16) . 75 ?
O1 Cu1 O2 91.66(16) 19_556 75 ?
O3 Cu1 O2 105.10(9) . 75 ?
O2 Cu1 O2 149.81(19) 92_556 75 ?
O1 Cu1 Cu1 97.34(16) . 75 ?
O1 Cu1 Cu1 97.34(16) 19_556 75 ?
O3 Cu1 Cu1 180.0(3) . 75 ?
O2 Cu1 Cu1 74.90(9) 92_556 75 ?
O2 Cu1 Cu1 74.90(9) 75 75 ?
C7 O1 Cu1 112.0(6) . . ?
C2 C1 C6 120.0(6) . . ?
C2 C1 C7 120.4(5) . . ?
C6 C1 C7 119.6(6) . . ?
C7 O2 Cu1 123.9(5) . 75 ?
C3 C2 C1 120.3(7) . . ?
C3 C2 H2 119.9 . . ?
C1 C2 H2 119.9 . . ?
Cu1 O3 H3A 120.0 . . ?
Cu1 O3 H3B 120.0 . . ?
H3A O3 H3B 120.0 . . ?
C2 C3 C4 120.2(6) . . ?
C2 C3 C4 115.1(6) . 63 ?
C4 C3 C4 124.4(4) . 63 ?
C5 C4 C3 119.7(5) . . ?
C5 C4 C3 125.2(5) . 88 ?
C3 C4 C3 114.9(4) . 88 ?
C6 C5 C4 119.2(5) . . ?
C6 C5 H5 120.4 . . ?
C4 C5 H5 120.4 . . ?
C5 C6 C1 120.7(5) . . ?
C5 C6 H6 119.6 . . ?
C1 C6 H6 119.6 . . ?
O2 C7 O1 131.9(8) . . ?
O2 C7 C1 117.9(7) . . ?
O1 C7 C1 109.8(7) . . ?

loop_
_geom_bond_atom_site_label_1
_geom_bond_atom_site_label_2
_geom_bond_distance
_geom_bond_site_symmetry_2
_geom_bond_publ_flag
Cu1 O1 1.934(5) . ?
Cu1 O1 1.934(5) 19_556 ?
Cu1 O3 2.202(11) . ?
Cu1 O2 2.202(5) 92_556 ?
Cu1 O2 2.202(5) 75 ?
Cu1 Cu1 2.5481(18) 75 ?
O1 C7 1.225(8) . ?
C1 C2 1.391(8) . ?
C1 C6 1.399(7) . ?
C1 C7 1.469(10) . ?
O2 C7 1.219(7) . ?
O2 Cu1 2.202(5) 75 ?
C2 C3 1.385(7) . ?
C2 H2 0.9500 . ?
O3 H3A 0.9500 . ?
O3 H3B 0.9500 . ?
C3 C4 1.412(8) . ?
C3 C4 1.510(8) 63 ?
C4 C5 1.410(7) . ?
C4 C3 1.510(8) 88 ?
C5 C6 1.394(7) . ?
C5 H5 0.9500 . ?
C6 H6 0.9500 . ?
